data_7043894
loop_
_publ_author_name
'Wang, Peng'
'Chen, Kai'
'Liu, Qing'
'Wang, Huai-Wei'
'Azam, Mohammad'
'Al-Resayes, Saud I'
'Lu, Yi'
'Sun, Wei-Yin'

_publ_section_title
;
 Fine tuning catalytic and sorption properties of metal-organic frameworks
 via in situ ligand exchange
;
_journal_name_full 'Dalton Trans.'
_journal_paper_doi 10.1039/C7DT02231J
_journal_year 2017
_chemical_formula_moiety 'C42 H28 Cu3 O15, 12 C3 H7 N O'
_chemical_formula_sum 'C78 H112 Cu3 N12 O27'
_chemical_formula_weight 1840.41
_space_group_crystal_system tetragonal
_space_group_IT_number 141
_space_group_name_Hall '-I 4bd 2'
_space_group_name_H-M_alt 'I 41/a m d'
_symmetry_space_group_name_Hall '-I 4bd 2'
_symmetry_space_group_name_H-M 'I 41/a m d :2'
_atom_sites_solution_hydrogens mixed
_audit_creation_method SHELXL-2014/7
_audit_update_record
;
2017-07-15 deposited with the CCDC.
2017-08-02 downloaded from the CCDC.
;
_cell_angle_alpha 90
_cell_angle_beta 90
_cell_angle_gamma 90
_cell_formula_units_Z 8
_cell_length_a 20.009(1)
_cell_length_b 20.009
_cell_length_c 59.029(7)
_cell_measurement_reflns_used 5960
_cell_measurement_temperature 293(2)
_cell_measurement_theta_max 19.29
_cell_measurement_theta_min 2.30
_cell_volume 23633(3)
_computing_cell_refinement 'Bruker SMART'
_computing_data_collection 'Bruker SMART'
_computing_data_reduction 'Bruker SAINT'
_computing_molecular_graphics 'Bruker SHELXTL'
_computing_publication_material 'Bruker SHELXTL'
_computing_structure_refinement 'SHELXL-2014/7 (Sheldrick, 2014)'
_computing_structure_solution 'Bruker SHELXTL'
_diffrn_ambient_temperature 293(2)
_diffrn_measured_fraction_theta_full 1.000
_diffrn_measured_fraction_theta_max 1.000
_diffrn_measurement_device_type 'CCD area detector'
_diffrn_measurement_method 'phi and omega scans'
_diffrn_radiation_type MoK\a
_diffrn_radiation_wavelength 0.71073
_diffrn_reflns_av_R_equivalents 0.1584
_diffrn_reflns_av_unetI/netI 0.0736
_diffrn_reflns_Laue_measured_fraction_full 1.000
_diffrn_reflns_Laue_measured_fraction_max 1.000
_diffrn_reflns_limit_h_max 22
_diffrn_reflns_limit_h_min -25
_diffrn_reflns_limit_k_max 25
_diffrn_reflns_limit_k_min -25
_diffrn_reflns_limit_l_max 55
_diffrn_reflns_limit_l_min -76
_diffrn_reflns_number 79082
_diffrn_reflns_point_group_measured_fraction_full 1.000
_diffrn_reflns_point_group_measured_fraction_max 1.000
_diffrn_reflns_theta_full 25.242
_diffrn_reflns_theta_max 27.486
_diffrn_reflns_theta_min 1.380
_exptl_absorpt_coefficient_mu 0.596
_exptl_absorpt_correction_T_max 0.7456
_exptl_absorpt_correction_T_min 0.5268
_exptl_absorpt_correction_type multi-scan
_exptl_absorpt_process_details sadabs
_exptl_crystal_colour green
_exptl_crystal_density_diffrn 1.035
_exptl_crystal_description block
_exptl_crystal_F_000 7736
_exptl_crystal_size_max 0.500
_exptl_crystal_size_mid 0.500
_exptl_crystal_size_min 0.400
_refine_diff_density_max 0.517
_refine_diff_density_min -1.215
_refine_diff_density_rms 0.067
_refine_ls_extinction_method none
_refine_ls_goodness_of_fit_ref 1.106
_refine_ls_hydrogen_treatment constr
_refine_ls_matrix_type full
_refine_ls_number_parameters 140
_refine_ls_number_reflns 7172
_refine_ls_number_restraints 15
_refine_ls_restrained_S_all 1.233
_refine_ls_R_factor_all 0.1232
_refine_ls_R_factor_gt 0.0643
_refine_ls_shift/su_max 0.058
_refine_ls_shift/su_mean 0.001
_refine_ls_structure_factor_coef Fsqd
_refine_ls_weighting_details 'w=1/[\s^2^(Fo^2^)+(0.1122P)^2^] where P=(Fo^2^+2Fc^2^)/3'
_refine_ls_weighting_scheme calc
_refine_ls_wR_factor_gt 0.2132
_refine_ls_wR_factor_ref 0.2414
_reflns_Friedel_coverage 0.000
_reflns_number_gt 3095
_reflns_number_total 7172
_reflns_threshold_expression 'I > 2\s(I)'
_cod_data_source_file c7dt02231j2.cif
_cod_data_source_block swy4
_cod_original_cell_volume 23633(4)
_cod_database_code 7043894
_shelx_shelxl_version_number 2014/7
_shelx_space_group_comment
;
The symmetry employed for this shelxl refinement is uniquely defined
by the following loop, which should always be used as a source of
symmetry information in preference to the above space-group names.
They are only intended as comments.
;
_shelx_estimated_absorpt_t_min 0.755
_shelx_estimated_absorpt_t_max 0.796

loop_
_space_group_symop_operation_xyz
'x, y, z'
'-x, -y+1/2, z'
'x, -y, -z'
'-x, y+1/2, -z'
'-y+1/4, -x+1/4, -z+3/4'
'y+1/4, x+3/4, -z+1/4'
'y+1/4, -x+1/4, z+3/4'
'-y+1/4, x+3/4, z+1/4'
'x+1/2, y+1/2, z+1/2'
'-x+1/2, -y+1, z+1/2'
'x+1/2, -y+1/2, -z+1/2'
'-x+1/2, y+1, -z+1/2'
'-y+3/4, -x+3/4, -z+5/4'
'y+3/4, x+5/4, -z+3/4'
'y+3/4, -x+3/4, z+5/4'
'-y+3/4, x+5/4, z+3/4'
'-x, -y, -z'
'x, y-1/2, -z'
'-x, y, z'
'x, -y-1/2, z'
'y-1/4, x-1/4, z-3/4'
'-y-1/4, -x-3/4, z-1/4'
'-y-1/4, x-1/4, -z-3/4'
'y-1/4, -x-3/4, -z-1/4'
'-x+1/2, -y+1/2, -z+1/2'
'x+1/2, y, -z+1/2'
'-x+1/2, y+1/2, z+1/2'
'x+1/2, -y, z+1/2'
'y+1/4, x+1/4, z-1/4'
'-y+1/4, -x-1/4, z+1/4'
'-y+1/4, x+1/4, -z-1/4'
'y+1/4, -x-1/4, -z+1/4'

loop_
_atom_site_label
_atom_site_type_symbol
_atom_site_fract_x
_atom_site_fract_y
_atom_site_fract_z
_atom_site_U_iso_or_equiv
_atom_site_adp_type
_atom_site_occupancy
_atom_site_site_symmetry_order
_atom_site_calc_flag
_atom_site_refinement_flags_posn
_atom_site_refinement_flags_adp
_atom_site_refinement_flags_occupancy
Cu1 Cu 1.0000 0.93485(4) 1.00347(2) 0.0622(3) Uani 1 2 d S TU P
Cu2 Cu 0.5000 0.7500 0.89737(2) 0.0552(3) Uani 1 4 d S TU P
O1 O 0.93206(17) 0.93276(18) 0.97972(5) 0.0870(10) Uani 1 1 d . . .
O2 O 0.93205(17) 1.04575(18) 0.97380(5) 0.0832(10) Uani 1 1 d . . .
O3 O 0.56880(15) 0.81880(15) 0.89398(5) 0.0737(9) Uani 1 1 d . . .
O4 O 0.5000 0.7500 0.93333(14) 0.1266(12) Uani 1 4 d S TU P
H4A H 0.5261 0.7759 0.9405 0.152 Uiso 0.25 1 d R U P
H4B H 0.4739 0.7240 0.9405 0.152 Uiso 0.25 1 d R U P
O5 O 1.0000 0.8320(3) 1.00989(9) 0.1266(12) Uani 1 2 d S TU P
H5A H 0.9740 0.8063 1.0025 0.152 Uiso 0.5 1 d R U P
H5B H 1.0260 0.8159 1.0199 0.152 Uiso 0.5 1 d R U P
C1 C 0.9133(3) 0.9864(3) 0.96954(8) 0.0801(15) Uani 1 1 d . . .
C2 C 0.8622(2) 0.9776(3) 0.95076(7) 0.0812(14) Uani 1 1 d . . .
C3 C 0.8413(3) 1.0314(3) 0.93873(8) 0.0952(17) Uani 1 1 d . . .
H3 H 0.8559 1.0740 0.9427 0.114 Uiso 1 1 calc R U .
C4 C 0.7978(3) 1.0230(3) 0.92034(9) 0.1040(19) Uani 1 1 d . U .
H4 H 0.7845 1.0603 0.9121 0.125 Uiso 1 1 calc R U .
C5 C 0.7742(3) 0.9607(3) 0.91413(8) 0.0844(15) Uani 1 1 d . U .
C6 C 0.7957(3) 0.9065(3) 0.92724(8) 0.0989(18) Uani 1 1 d . . .
H6 H 0.7800 0.8640 0.9238 0.119 Uiso 1 1 calc R U .
C7 C 0.8395(3) 0.9142(3) 0.94524(8) 0.0985(18) Uani 1 1 d . . .
H7 H 0.8536 0.8772 0.9535 0.118 Uiso 1 1 calc R U .
C8 C 0.7312(3) 0.9509(3) 0.89404(8) 0.0791(14) Uani 1 1 d . . .
C9 C 0.7389(2) 0.9889(2) 0.8750 0.087(2) Uani 1 2 d S T P
H9 H 0.7717 1.0217 0.8750 0.104 Uiso 1 2 calc R U P
C10 C 0.6825(2) 0.9036(3) 0.89394(7) 0.0790(14) Uani 1 1 d . . .
H10 H 0.6756 0.8777 0.9068 0.095 Uiso 1 1 calc R U .
C11 C 0.6431(2) 0.8931(2) 0.8750 0.0690(17) Uani 1 2 d S T P
C12 C 0.5897(2) 0.8397(2) 0.8750 0.0697(17) Uani 1 2 d S T P

loop_
_atom_site_aniso_label
_atom_site_aniso_U_11
_atom_site_aniso_U_22
_atom_site_aniso_U_33
_atom_site_aniso_U_23
_atom_site_aniso_U_13
_atom_site_aniso_U_12
Cu1 0.0770(6) 0.0616(5) 0.0479(4) -0.0032(3) 0.000 0.000
Cu2 0.0647(7) 0.0615(7) 0.0394(5) 0.000 0.000 0.000
O1 0.103(3) 0.091(3) 0.067(2) 0.0010(18) -0.0171(19) -0.017(2)
O2 0.096(3) 0.087(2) 0.067(2) 0.0034(18) -0.0148(18) -0.004(2)
O3 0.082(2) 0.082(2) 0.0569(19) 0.0105(16) -0.0078(15) -0.0198(17)
O4 0.170(2) 0.0749(10) 0.135(2) 0.000 0.000 0.000
O5 0.170(2) 0.0749(10) 0.135(2) 0.000 0.000 0.000
C1 0.075(3) 0.116(5) 0.050(3) -0.004(3) 0.007(2) -0.007(3)
C2 0.084(3) 0.108(4) 0.052(3) 0.010(3) -0.011(2) -0.016(3)
C3 0.120(5) 0.089(4) 0.077(4) 0.008(3) -0.033(3) -0.026(3)
C4 0.129(5) 0.090(3) 0.094(4) 0.024(3) -0.037(4) -0.029(3)
C5 0.091(4) 0.089(3) 0.073(3) 0.017(3) -0.016(3) -0.023(3)
C6 0.120(5) 0.094(4) 0.082(4) 0.009(3) -0.033(3) -0.030(4)
C7 0.131(5) 0.096(4) 0.068(3) 0.014(3) -0.029(3) -0.030(4)
C8 0.088(3) 0.086(3) 0.064(3) 0.017(3) -0.019(3) -0.027(3)
C9 0.096(4) 0.096(4) 0.069(5) 0.018(3) -0.018(3) -0.036(4)
C10 0.083(3) 0.097(4) 0.056(3) 0.016(2) -0.017(2) -0.014(3)
C11 0.072(3) 0.072(3) 0.063(4) 0.008(2) -0.008(2) -0.014(3)
C12 0.071(3) 0.071(3) 0.067(4) 0.013(2) -0.013(2) 0.001(3)

loop_
_atom_type_symbol
_atom_type_description
_atom_type_scat_dispersion_real
_atom_type_scat_dispersion_imag
_atom_type_scat_source
C C 0.0033 0.0016 'International Tables Vol C Tables 4.2.6.8 and 6.1.1.4'
H H 0.0000 0.0000 'International Tables Vol C Tables 4.2.6.8 and 6.1.1.4'
O O 0.0106 0.0060 'International Tables Vol C Tables 4.2.6.8 and 6.1.1.4'
N N 0.0061 0.0033 'International Tables Vol C Tables 4.2.6.8 and 6.1.1.4'
Cu Cu 0.3201 1.2651 'International Tables Vol C Tables 4.2.6.8 and 6.1.1.4'

loop_
_geom_angle_atom_site_label_1
_geom_angle_atom_site_label_2
_geom_angle_atom_site_label_3
_geom_angle
_geom_angle_site_symmetry_1
_geom_angle_site_symmetry_3
O2 Cu1 O2 88.4(2) 17_777 3_577
O2 Cu1 O1 90.75(14) 17_777 19_755
O2 Cu1 O1 169.67(15) 3_577 19_755
O2 Cu1 O1 169.67(15) 17_777 .
O2 Cu1 O1 90.75(14) 3_577 .
O1 Cu1 O1 88.2(2) 19_755 .
O2 Cu1 O5 94.08(15) 17_777 .
O2 Cu1 O5 94.08(15) 3_577 .
O1 Cu1 O5 96.25(16) 19_755 .
O1 Cu1 O5 96.25(16) . .
O2 Cu1 Cu1 84.85(11) 17_777 17_777
O2 Cu1 Cu1 84.85(11) 3_577 17_777
O1 Cu1 Cu1 84.82(11) 19_755 17_777
O1 Cu1 Cu1 84.82(11) . 17_777
O5 Cu1 Cu1 178.50(16) . 17_777
O3 Cu2 O3 89.40(18) 2_665 20_575
O3 Cu2 O3 89.41(18) 2_665 19_655
O3 Cu2 O3 168.28(17) 20_575 19_655
O3 Cu2 O3 168.27(17) 2_665 .
O3 Cu2 O3 89.40(19) 20_575 .
O3 Cu2 O3 89.40(18) 19_655 .
O3 Cu2 O4 95.86(8) 2_665 .
O3 Cu2 O4 95.86(8) 20_575 .
O3 Cu2 O4 95.86(8) 19_655 .
O3 Cu2 O4 95.87(8) . .
O3 Cu2 Cu2 84.14(8) 2_665 5_666
O3 Cu2 Cu2 84.14(8) 20_575 5_666
O3 Cu2 Cu2 84.14(8) 19_655 5_666
O3 Cu2 Cu2 84.13(8) . 5_666
O4 Cu2 Cu2 180.0 . 5_666
C1 O1 Cu1 121.4(3) . .
C1 O2 Cu1 121.9(3) . 17_777
C12 O3 Cu2 123.7(3) . .
Cu2 O4 H4A 120.0 . .
Cu2 O4 H4B 120.0 . .
H4A O4 H4B 120.0 . .
Cu1 O5 H5A 120.1 . .
Cu1 O5 H5B 119.9 . .
H5A O5 H5B 120.0 . .
O2 C1 O1 126.9(5) . .
O2 C1 C2 116.9(5) . .
O1 C1 C2 116.2(5) . .
C3 C2 C7 120.2(5) . .
C3 C2 C1 119.8(5) . .
C7 C2 C1 119.9(5) . .
C2 C3 C4 120.1(5) . .
C2 C3 H3 120.0 . .
C4 C3 H3 120.0 . .
C5 C4 C3 121.7(5) . .
C5 C4 H4 119.1 . .
C3 C4 H4 119.1 . .
C4 C5 C6 116.5(5) . .
C4 C5 C8 122.0(5) . .
C6 C5 C8 121.4(5) . .
C7 C6 C5 122.2(5) . .
C7 C6 H6 118.9 . .
C5 C6 H6 118.9 . .
C2 C7 C6 119.3(5) . .
C2 C7 H7 120.4 . .
C6 C7 H7 120.4 . .
C10 C8 C9 117.7(5) . .
C10 C8 C5 120.8(4) . .
C9 C8 C5 121.5(5) . .
C8 C9 C8 123.6(7) . 14_446
C8 C9 H9 118.2 . .
C8 C9 H9 118.2 14_446 .
C8 C10 C11 121.1(4) . .
C8 C10 H10 119.5 . .
C11 C10 H10 119.5 . .
C10 C11 C10 118.8(6) 14_446 .
C10 C11 C12 120.6(3) 14_446 .
C10 C11 C12 120.6(3) . .
O3 C12 O3 124.4(6) . 14_446
O3 C12 C11 117.8(3) . .
O3 C12 C11 117.8(3) 14_446 .

loop_
_geom_bond_atom_site_label_1
_geom_bond_atom_site_label_2
_geom_bond_distance
_geom_bond_site_symmetry_2
Cu1 O2 1.949(3) 17_777
Cu1 O2 1.949(3) 3_577
Cu1 O1 1.953(3) 19_755
Cu1 O1 1.953(3) .
Cu1 O5 2.093(5) .
Cu1 Cu1 2.6391(15) 17_777
Cu2 O3 1.957(3) 2_665
Cu2 O3 1.957(3) 20_575
Cu2 O3 1.957(3) 19_655
Cu2 O3 1.957(3) .
Cu2 O4 2.123(8) .
Cu2 Cu2 2.6408(18) 5_666
O1 C1 1.286(6) .
O2 C1 1.271(6) .
O2 Cu1 1.949(3) 17_777
O3 C12 1.267(4) .
O4 H4A 0.8500 .
O4 H4B 0.8500 .
O5 H5A 0.8500 .
O5 H5B 0.8501 .
C1 C2 1.518(6) .
C2 C3 1.357(7) .
C2 C7 1.385(7) .
C3 C4 1.402(7) .
C3 H3 0.9300 .
C4 C5 1.383(7) .
C4 H4 0.9300 .
C5 C6 1.399(7) .
C5 C8 1.478(6) .
C6 C7 1.387(7) .
C6 H6 0.9300 .
C7 H7 0.9300 .
C8 C10 1.359(6) .
C8 C9 1.365(5) .
C9 C8 1.365(5) 14_446
C9 H9 0.9300 .
C10 C11 1.384(5) .
C10 H10 0.9300 .
C11 C10 1.384(5) 14_446
C11 C12 1.513(8) .
C12 O3 1.267(4) 14_446

loop_
_geom_torsion_atom_site_label_1
_geom_torsion_atom_site_label_2
_geom_torsion_atom_site_label_3
_geom_torsion_atom_site_label_4
_geom_torsion
_geom_torsion_site_symmetry_1
_geom_torsion_site_symmetry_4
Cu1 O2 C1 O1 3.8(7) 17_777 .
Cu1 O2 C1 C2 -177.4(3) 17_777 .
Cu1 O1 C1 O2 -3.6(7) . .
Cu1 O1 C1 C2 177.6(3) . .
O2 C1 C2 C3 3.1(7) . .
O1 C1 C2 C3 -178.0(5) . .
O2 C1 C2 C7 180.0(5) . .
O1 C1 C2 C7 -1.1(7) . .
C7 C2 C3 C4 -1.3(9) . .
C1 C2 C3 C4 175.5(5) . .
C2 C3 C4 C5 1.0(10) . .
C3 C4 C5 C6 0.4(9) . .
C3 C4 C5 C8 -176.7(6) . .
C4 C5 C6 C7 -1.4(9) . .
C8 C5 C6 C7 175.7(5) . .
C3 C2 C7 C6 0.3(9) . .
C1 C2 C7 C6 -176.5(5) . .
C5 C6 C7 C2 1.1(9) . .
C4 C5 C8 C10 -145.9(6) . .
C6 C5 C8 C10 37.2(8) . .
C4 C5 C8 C9 34.1(8) . .
C6 C5 C8 C9 -142.7(5) . .
C10 C8 C9 C8 -0.7(4) . 14_446
C5 C8 C9 C8 179.2(6) . 14_446
C9 C8 C10 C11 1.5(7) . .
C5 C8 C10 C11 -178.5(4) . .
C8 C10 C11 C10 -0.8(4) . 14_446
C8 C10 C11 C12 179.2(4) . .
Cu2 O3 C12 O3 0.00(13) . 14_446
Cu2 O3 C12 C11 180.00(13) . .
C10 C11 C12 O3 -159.9(3) 14_446 .
C10 C11 C12 O3 20.1(3) . .
C10 C11 C12 O3 20.1(3) 14_446 14_446
C10 C11 C12 O3 -159.9(3) . 14_446
